data_2006214
loop_
_publ_author_name
'Parvez, Masood'
'Sabir, Aaliya P.'

_publ_section_title
;
 Clemizole Tetrachlorocuprate(II) and Clemizole
 Tetrachlorocobaltate(II)
;
_journal_issue 6
_journal_name_full 'Acta Crystallographica Section C'
_journal_page_first 675
_journal_page_last 677
_journal_paper_doi 10.1107/S0108270196015922
_journal_volume 53
_journal_year 1997
_chemical_formula_analytical 'C19 H22 Cl5 Co N3 '
_chemical_formula_moiety '[C19 H22 Cl N3][Co Cl4]'
_chemical_formula_structural '[C19 H22 Cl N3][Co Cl4]'
_chemical_formula_sum 'C19 H22 Cl5 Co N3'
_chemical_formula_weight 528.60
_space_group_IT_number 14
_symmetry_cell_setting monoclinic
_symmetry_space_group_name_Hall '-P 2ybc'
_symmetry_space_group_name_H-M 'P 1 21/c 1'
_cell_angle_alpha 90.00
_cell_angle_beta 91.110(10)
_cell_angle_gamma 90.00
_cell_formula_units_Z 4
_cell_length_a 7.0400(10)
_cell_length_b 23.282(3)
_cell_length_c 13.7300(10)
_cell_measurement_reflns_used 25
_cell_measurement_temperature 200
_cell_measurement_theta_max 20.0
_cell_measurement_theta_min 10.0
_cell_volume 2250.0(5)
_computing_cell_refinement 'MSC/AFC Diffractometer Control Software'
_computing_data_collection
;MSC/AFC Diffractometer Control Software (Molecular Structure
Corporation, 1988)
;
_computing_data_reduction 'TEXSAN (Molecular Structure Corporation, 1995)'
_computing_molecular_graphics 'ORTEPII (Johnson, 1976)'
_computing_publication_material TEXSAN
_computing_structure_refinement TEXSAN
_computing_structure_solution 'SAPI91 (Fan, 1991)'
_diffrn_ambient_temperature 200
_diffrn_measurement_device 'Rigaku AFC-6S'
_diffrn_measurement_method '\w/2\q scans'
_diffrn_radiation_monochromator graphite
_diffrn_radiation_source 'X-ray tube'
_diffrn_radiation_type 'Mo K\a'
_diffrn_radiation_wavelength 0.71069
_diffrn_reflns_av_R_equivalents 0.0855
_diffrn_reflns_limit_h_max 8
_diffrn_reflns_limit_h_min 0
_diffrn_reflns_limit_k_max 27
_diffrn_reflns_limit_k_min 0
_diffrn_reflns_limit_l_max 16
_diffrn_reflns_limit_l_min -16
_diffrn_reflns_number 4465
_diffrn_reflns_theta_max 25.0
_diffrn_reflns_theta_min 2.0
_diffrn_standards_decay_% 1.39
_diffrn_standards_interval_count 200
_diffrn_standards_number 3
_exptl_absorpt_coefficient_mu 1.367
_exptl_absorpt_correction_T_max 0.81
_exptl_absorpt_correction_T_min 0.75
_exptl_absorpt_correction_type ' empirical (North, Phillips & Mathews, 1968) '
_exptl_absorpt_process_details ' \y-scan (3 reflections) '
_exptl_crystal_colour blue
_exptl_crystal_density_diffrn 1.560
_exptl_crystal_density_meas ?
_exptl_crystal_description needle
_exptl_crystal_F_000 1076.00
_exptl_crystal_size_max 0.30
_exptl_crystal_size_mid 0.16
_exptl_crystal_size_min 0.15
_refine_diff_density_max 0.36
_refine_diff_density_min -0.42
_refine_ls_extinction_method none
_refine_ls_goodness_of_fit_all 2.31
_refine_ls_goodness_of_fit_obs 1.67
_refine_ls_hydrogen_treatment 'Geometrically idealized with C-H and N-H 0.95 \%A'
_refine_ls_matrix_type full
_refine_ls_number_parameters 253
_refine_ls_number_reflns 3992
_refine_ls_number_restraints 0
_refine_ls_R_factor_all 0.1134
_refine_ls_R_factor_obs .0566
_refine_ls_shift/esd_max 0.005
_refine_ls_structure_factor_coef Fsqd
_refine_ls_weighting_details 'w = 1/[\s^2^(Fo) + 0.014(Fo^2^)]'
_refine_ls_weighting_scheme calc
_refine_ls_wR_factor_all 0.1568
_refine_ls_wR_factor_obs .0809
_reflns_number_observed 2129
_reflns_number_total 4116
_reflns_observed_criterion '[I > 2.0\s(I)]'
_cod_data_source_file fg1248.cif
_cod_data_source_block 2
_cod_depositor_comments
;
The following automatic conversions were performed:

'_atom_site_thermal_displace_type' tag value 'Uij' was replaced with
'Uani' value 50 times.

Automatic conversion script
Id: cif_fix_values 1646 2011-03-28 12:23:43Z adriana 

The following automatic conversions were performed:

'_exptl_crystal_density_meas' value ' not measured ' was changed to
'?' - the value is perceived as not measured.

Automatic conversion script
Id: cif_fix_values 3008 2015-01-20 13:52:24Z robertas 

The following automatic conversions were performed:

'_refine_ls_weighting_scheme' value 'w = 1/[\s^2^(Fo) + 0.014(Fo^2^)]
' was changed to 'calc'. New tag '_refine_ls_weighting_details' was
created. The value of the new tag was set to 'w = 1/[\s^2^(Fo) +
0.014(Fo^2^)]'.

Automatic conversion script
Id: cif_fix_values 3143 2015-03-26 13:38:13Z robertas 
;
_cod_original_cell_volume 2250.0(4)
_cod_original_sg_symbol_H-M 'P 21/c'
_cod_original_formula_sum 'C19 H22 Cl5 Co N3 '
_cod_database_code 2006214

loop_
_symmetry_equiv_pos_as_xyz
'   +x,   +y,   +z'
'   -x,1/2+y,1/2-z'
'   -x,   -y,   -z'
'   +x,1/2-y,1/2+z'

loop_
_atom_site_aniso_label
_atom_site_aniso_U_11
_atom_site_aniso_U_22
_atom_site_aniso_U_33
_atom_site_aniso_U_12
_atom_site_aniso_U_13
_atom_site_aniso_U_23
Co1 .0297(5) .0276(5) .0298(5) .0008(5) -.0013(4) .0024(5)
Cl1 .0670(10) .0270(10) .0540(10) .0034(10) .0190(10) -.0008(9)
Cl2 .0460(10) .0410(10) .0300(10) -.0003(9) -.0054(8) .0050(9)
Cl3 .0380(10) .0320(10) .0330(10) -.0064(8) -.0005(8) .0039(8)
Cl4 .0340(10) .0420(10) .0280(10) .0029(9) -.0041(8) .0077(8)
Cl5 .0480(10) .077(2) .062(2) .0120(10) -.0150(10) .0170(10)
N1 .031(3) .017(3) .024(3) .000(2) .000(2) .004(2)
N2 .028(3) .027(3) .020(3) .004(3) -.001(2) .001(3)
N3 .048(4) .033(4) .023(3) .004(3) -.006(3) .002(3)
C1 .020(4) .035(4) .019(4) .004(3) -.003(3) -.002(3)
C2 .024(4) .020(4) .025(4) -.003(3) -.003(3) .000(3)
C3 .041(4) .033(5) .025(4) -.002(3) .004(3) -.004(3)
C4 .033(4) .034(5) .040(5) .003(3) .005(3) -.019(4)
C5 .033(4) .020(4) .053(5) .002(3) -.001(4) -.010(4)
C6 .029(4) .024(4) .036(4) .005(3) .000(3) .005(3)
C7 .019(4) .020(4) .028(4) .001(3) .000(3) -.003(3)
C8 .033(4) .029(4) .022(4) .000(3) .006(3) .003(3)
C9 .034(4) .019(4) .021(4) .003(3) .003(3) -.001(3)
C10 .041(4) .028(4) .031(4) -.002(3) .004(3) .003(3)
C11 .048(5) .031(4) .030(4) .010(4) .004(4) .013(3)
C12 .033(4) .041(5) .023(4) .005(4) -.006(3) .002(3)
C13 .040(5) .027(4) .032(4) -.007(4) -.002(4) -.005(3)
C14 .047(5) .020(4) .033(4) .003(3) .003(4) .005(3)
C15 .040(4) .031(4) .026(4) .003(3) -.002(3) -.002(3)
C16 .069(6) .036(5) .052(5) .019(5) .005(4) -.009(4)
C17 .147(11) .041(6) .074(8) .016(7) .017(8) -.007(5)
C18 .148(10) .044(6) .064(7) -.043(7) .042(7) -.014(5)
C19 .069(6) .036(5) .053(5) -.012(4) .019(5) -.001(4)

loop_
_atom_site_label
_atom_site_fract_x
_atom_site_fract_y
_atom_site_fract_z
_atom_site_U_iso_or_equiv
_atom_site_thermal_displace_type
_atom_site_calc_flag
_atom_site_calc_attached_atom
Co1 .20782(12) .19251(4) .36375(7) .0291(3) Uani ? ?
Cl1 .3096(3) .11385(8) .28750(10) .0493(6) Uani ? ?
Cl2 .1835(2) .18262(8) .52840(10) .0392(6) Uani ? ?
Cl3 .4188(2) .26756(7) .34450(10) .0344(5) Uani ? ?
Cl4 -.0794(2) .21943(7) .29700(10) .0348(5) Uani ? ?
Cl5 .3180(3) .02820(10) .9298(2) .0626(8) Uani ? ?
N1 -.2858(7) .1539(2) .4672(4) .024(2) Uani ? ?
N2 -.3416(7) .1100(2) .6044(4) .025(2) Uani ? ?
N3 -.3818(8) .2682(2) .5501(4) .035(2) Uani ? ?
C1 -.3342(9) .1612(3) .5601(4) .025(2) Uani ? ?
C2 -.2565(8) .0954(3) .4498(5) .023(2) Uani ? ?
C3 -.2041(9) .0654(3) .3672(5) .033(2) Uani ? ?
C4 -.1895(9) .0067(3) .3767(5) .035(2) Uani ? ?
C5 -.2276(9) -.0211(3) .4651(5) .035(2) Uani ? ?
C6 -.2790(9) .0089(3) .5470(5) .030(2) Uani ? ?
C7 -.2917(8) .0675(3) .5370(5) .022(2) Uani ? ?
C8 -.3870(9) .0991(3) .7067(4) .028(2) Uani ? ?
C9 -.2125(9) .0819(3) .7661(4) .025(2) Uani ? ?
C10 -.2002(10) .0282(3) .8082(5) .033(2) Uani ? ?
C11 -.0389(10) .0120(3) .8596(5) .036(2) Uani ? ?
C12 .1107(9) .0495(3) .8685(5) .032(2) Uani ? ?
C13 .1015(10) .1040(3) .8283(5) .033(2) Uani ? ?
C14 -.0596(10) .1197(3) .7760(5) .033(2) Uani ? ?
C15 -.3799(9) .2161(3) .6121(5) .032(2) Uani ? ?
C16 -.4864(11) .3162(3) .6014(6) .052(3) Uani ? ?
C17 -.3918(18) .3683(4) .5667(7) .087(4) Uani ? ?
C18 -.1900(17) .3539(4) .5538(7) .085(4) Uani ? ?
C19 -.1888(11) .2911(3) .5232(6) .052(3) Uani ? ?
H1 -.2732 .1837 .4205 .0288 Uani ? ?
H3 -.4498 .2594 .4915 .0417 Uani ? ?
H31 -.1796 .0843 .3075 .0398 Uani ? ?
H41 -.1528 -.0155 .3222 .0423 Uani ? ?
H51 -.2176 -.0617 .4684 .0422 Uani ? ?
H61 -.3043 -.0099 .6068 .0356 Uani ? ?
H81 -.4392 .1330 .7338 .0332 Uani ? ?
H82 -.4777 .0689 .7093 .0332 Uani ? ?
H101 -.3036 .0022 .8016 .0397 Uani ? ?
H111 -.0312 -.0250 .8886 .0437 Uani ? ?
H131 .2044 .1301 .8365 .0399 Uani ? ?
H141 -.0665 .1566 .7466 .0398 Uani ? ?
H151 -.2875 .2215 .6627 .0386 Uani ? ?
H152 -.5019 .2121 .6397 .0386 Uani ? ?
H161 -.6173 .3163 .5834 .0624 Uani ? ?
H162 -.4732 .3127 .6701 .0624 Uani ? ?
H171 -.4474 .3801 .5064 .1047 Uani ? ?
H172 -.4035 .3982 .6132 .1047 Uani ? ?
H181 -.1369 .3774 .5047 .1020 Uani ? ?
H182 -.1207 .3590 .6132 .1020 Uani ? ?
H191 -.0908 .2709 .5572 .0628 Uani ? ?
H192 -.1704 .2879 .4551 .0628 Uani ? ?

loop_
_atom_type_symbol
_atom_type_scat_dispersion_real
_atom_type_scat_dispersion_imag
_atom_type_scat_source
C 0.003 0.002 'International Tables'
H 0.000 0.000 'International Tables'
N 0.006 0.003 'International Tables'
Cl 0.148 0.159 'International Tables'
Co 0.349 0.972 'International Tables'

loop_
_geom_angle_atom_site_label_1
_geom_angle_atom_site_label_2
_geom_angle_atom_site_label_3
_geom_angle
_geom_angle_publ_flag
Cl1 Co1 Cl2 114.36(8) yes
Cl1 Co1 Cl3 110.70(8) yes
Cl1 Co1 Cl4 108.99(8) yes
Cl2 Co1 Cl3 104.48(7) yes
Cl2 Co1 Cl4 109.94(7) yes
Cl3 Co1 Cl4 108.16(7) yes
C1 N1 C2 109.1(5) yes
C1 N2 C7 108.4(5) yes
C1 N2 C8 126.9(5) yes
C7 N2 C8 124.7(5) yes
C15 N3 C16 109.6(5) yes
C15 N3 C19 115.5(5) yes
C16 N3 C19 107.4(5) yes
N1 C1 N2 109.5(6) no
N1 C1 C15 128.5(6) no
N2 C1 C15 122.0(6) no
N1 C2 C3 132.2(6) no
N1 C2 C7 106.2(5) no
C3 C2 C7 121.6(6) no
C2 C3 C4 116.3(6) no
C3 C4 C5 121.6(6) no
C4 C5 C6 121.9(6) no
C5 C6 C7 116.0(6) no
N2 C7 C2 106.8(5) no
N2 C7 C6 130.6(6) no
C2 C7 C6 122.6(6) no
N2 C8 C9 111.8(5) no
C8 C9 C10 120.5(6) no
C8 C9 C14 120.2(6) no
C10 C9 C14 119.3(6) no
C9 C10 C11 120.5(6) no
C10 C11 C12 119.6(6) no
Cl5 C12 C11 119.6(5) no
Cl5 C12 C13 119.1(5) no
C11 C12 C13 121.2(6) no
C12 C13 C14 118.8(6) no
C9 C14 C13 120.6(6) no
N3 C15 C1 115.0(5) no
N3 C16 C17 103.3(7) no
C16 C17 C18 107.2(8) no
C17 C18 C19 105.2(8) no
N3 C19 C18 105.2(7) no

loop_
_geom_bond_atom_site_label_1
_geom_bond_atom_site_label_2
_geom_bond_site_symmetry_1
_geom_bond_site_symmetry_2
_geom_bond_distance
_geom_bond_publ_flag
Co1 Cl1 ? ? 2.234(2) yes
Co1 Cl2 ? ? 2.282(2) yes
Co1 Cl3 ? ? 2.312(2) yes
Co1 Cl4 ? ? 2.291(2) yes
Cl5 C12 ? ? 1.743(7) yes
N1 C1 ? ? 1.337(7) yes
N1 C2 ? ? 1.400(7) yes
N2 C1 ? ? 1.339(8) yes
N2 C7 ? ? 1.405(7) yes
N2 C8 ? ? 1.469(7) yes
N3 C15 ? ? 1.483(8) yes
N3 C16 ? ? 1.518(8) yes
N3 C19 ? ? 1.512(9) yes
C1 C15 ? ? 1.502(8) no
C2 C3 ? ? 1.387(8) no
C2 C7 ? ? 1.388(8) no
C3 C4 ? ? 1.375(9) no
C4 C5 ? ? 1.406(9) no
C5 C6 ? ? 1.378(9) no
C6 C7 ? ? 1.374(8) no
C8 C9 ? ? 1.515(8) no
C9 C10 ? ? 1.380(8) no
C9 C14 ? ? 1.395(9) no
C10 C11 ? ? 1.378(9) no
C11 C12 ? ? 1.373(9) no
C12 C13 ? ? 1.384(9) no
C13 C14 ? ? 1.380(9) no
C16 C17 ? ? 1.468(12) no
C17 C18 ? ? 1.474(13) no
C18 C19 ? ? 1.521(10) no
